data_4067814
loop_
_publ_author_name
'Wiedner, Eric S.'
'Yang, Jenny Y.'
'Chen, Shentan'
'Raugei, Simone'
'Dougherty, William G.'
'Kassel, W. Scott'
'Helm, Monte L.'
'Bullock, R. Morris'
'Rakowski DuBois, M.'
'DuBois, Daniel L.'

_publ_section_title
;
 Stabilization of Nickel Complexes with Ni0&#x00B7;&#x00B7;&#x00B7;H--N
 Bonding Interactions Using Sterically Demanding Cyclic Diphosphine
 Ligands
;
_journal_issue 1
_journal_name_full Organometallics
_journal_page_first 144
_journal_paper_doi 10.1021/om200709z
_journal_volume 31
_journal_year 2012
_chemical_formula_sum 'C74 H111 B1.5 Co1.5 F6 N7 P6'
_chemical_formula_weight 1503.13
_chemical_name_systematic
; 
 ? 
;
_space_group_IT_number 13
_symmetry_cell_setting monoclinic
_symmetry_space_group_name_Hall '-P 2yac'
_symmetry_space_group_name_H-M 'P 1 2/n 1'
_atom_sites_solution_hydrogens geom
_atom_sites_solution_primary direct
_atom_sites_solution_secondary difmap
_audit_creation_method SHELXL-97
_cell_angle_alpha 90.00
_cell_angle_beta 91.718(7)
_cell_angle_gamma 90.00
_cell_formula_units_Z 4
_cell_length_a 14.876(4)
_cell_length_b 11.517(3)
_cell_length_c 43.545(12)
_cell_measurement_reflns_used 9923
_cell_measurement_temperature 100(2)
_cell_measurement_theta_max 32.20
_cell_measurement_theta_min 2.66
_cell_volume 7457(3)
_computing_cell_refinement 'Bruker SAINT'
_computing_data_collection 'Bruker APEX2'
_computing_data_reduction 'Bruker SAINT'
_computing_molecular_graphics 'Bruker SHELXTL'
_computing_publication_material 'Bruker SHELXTL'
_computing_structure_refinement 'SHELXL-97 (Sheldrick, 2008)'
_computing_structure_solution 'SHELXS-97 (Sheldrick, 2008)'
_diffrn_ambient_temperature 100(2)
_diffrn_measured_fraction_theta_full 0.999
_diffrn_measured_fraction_theta_max 0.993
_diffrn_measurement_device_type 'Bruker APEX-II CCD'
_diffrn_measurement_method '\f and \w scans'
_diffrn_radiation_monochromator graphite
_diffrn_radiation_source 'fine-focus sealed tube'
_diffrn_radiation_type MoK\a
_diffrn_radiation_wavelength 0.71073
_diffrn_reflns_av_R_equivalents 0.1168
_diffrn_reflns_av_sigmaI/netI 0.1531
_diffrn_reflns_limit_h_max 22
_diffrn_reflns_limit_h_min -22
_diffrn_reflns_limit_k_max 15
_diffrn_reflns_limit_k_min -17
_diffrn_reflns_limit_l_max 67
_diffrn_reflns_limit_l_min -66
_diffrn_reflns_number 99242
_diffrn_reflns_theta_full 25.00
_diffrn_reflns_theta_max 33.34
_diffrn_reflns_theta_min 1.46
_exptl_absorpt_coefficient_mu 0.528
_exptl_absorpt_correction_T_max 0.9895
_exptl_absorpt_correction_T_min 0.9017
_exptl_absorpt_correction_type multi-scan
_exptl_absorpt_process_details SADABS
_exptl_crystal_colour green
_exptl_crystal_density_diffrn 1.339
_exptl_crystal_density_method 'not measured'
_exptl_crystal_description plate
_exptl_crystal_F_000 3184
_exptl_crystal_size_max 0.20
_exptl_crystal_size_mid 0.16
_exptl_crystal_size_min 0.02
_refine_diff_density_max 3.066
_refine_diff_density_min -2.518
_refine_diff_density_rms 0.110
_refine_ls_extinction_method none
_refine_ls_goodness_of_fit_ref 1.016
_refine_ls_hydrogen_treatment constr
_refine_ls_matrix_type full
_refine_ls_number_parameters 885
_refine_ls_number_reflns 28678
_refine_ls_number_restraints 0
_refine_ls_restrained_S_all 1.016
_refine_ls_R_factor_all 0.1575
_refine_ls_R_factor_gt 0.0666
_refine_ls_shift/su_max 0.001
_refine_ls_shift/su_mean 0.000
_refine_ls_structure_factor_coef Fsqd
_refine_ls_weighting_details 'calc w=1/[\s^2^(Fo^2^)+(0.0419P)^2^] where P=(Fo^2^+2Fc^2^)/3'
_refine_ls_weighting_scheme calc
_refine_ls_wR_factor_gt 0.1093
_refine_ls_wR_factor_ref 0.1339
_reflns_number_gt 15033
_reflns_number_total 28678
_reflns_threshold_expression >2sigma(I)
_cod_data_source_file om200709z_si_002.cif
_cod_data_source_block pnl077
_cod_depositor_comments
;
The following automatic conversions were performed:

'_symmetry_cell_setting' value 'Monoclinic' changed to 'monoclinic'
according to /home/saulius/struct/CIF-dictionaries/cif_core.dic
dictionary named 'cif_core.dic' version 2.4.1 from 2010-06-29.

Automatic conversion script
Id: cif_fix_values 1715 2011-07-08 13:25:40Z adriana 
;
_cod_original_cell_volume 7457(4)
_cod_original_sg_symbol_H-M P2/n
_cod_original_formula_sum 'C74 H111 B1.50 Co1.50 F6 N7 P6'
_cod_database_code 4067814

loop_
_symmetry_equiv_pos_as_xyz
'x, y, z'
'-x+1/2, y, -z+1/2'
'-x, -y, -z'
'x-1/2, -y, z-1/2'

loop_
_atom_site_label
_atom_site_type_symbol
_atom_site_fract_x
_atom_site_fract_y
_atom_site_fract_z
_atom_site_U_iso_or_equiv
_atom_site_adp_type
_atom_site_occupancy
_atom_site_symmetry_multiplicity
_atom_site_calc_flag
_atom_site_refinement_flags
Co1 Co 0.26145(2) 0.09044(3) 0.086523(7) 0.01155(7) Uani 1 1 d .
Co2 Co 0.7500 0.86900(5) 0.2500 0.02429(13) Uani 1 2 d S
B1 B 0.7215(3) 0.8596(4) 0.08283(8) 0.0366(9) Uani 1 1 d .
F1 F 0.65549(16) 0.7854(3) 0.09290(6) 0.0935(10) Uani 1 1 d .
F2 F 0.76391(19) 0.8134(2) 0.05838(4) 0.0771(8) Uani 1 1 d .
F3 F 0.68328(11) 0.96459(16) 0.07444(4) 0.0388(4) Uani 1 1 d .
F4 F 0.78302(13) 0.8738(2) 0.10675(5) 0.0648(7) Uani 1 1 d .
B2 B 0.2500 0.9422(4) 0.2500 0.0285(11) Uani 1 2 d S
F5 F 0.19739(12) 0.87502(18) 0.23054(5) 0.0506(6) Uani 1 1 d .
F6 F 0.30644(16) 1.0071(2) 0.23251(5) 0.0680(8) Uani 1 1 d .
N1 N 0.45595(13) 0.20129(18) 0.08573(4) 0.0136(4) Uani 1 1 d .
N2 N 0.37694(13) -0.11365(18) 0.13491(4) 0.0137(4) Uani 1 1 d .
N3 N 0.07040(13) 0.21175(18) 0.09618(4) 0.0158(4) Uani 1 1 d .
N4 N 0.13962(14) -0.02871(19) 0.02355(4) 0.0173(4) Uani 1 1 d .
N5 N 0.94550(13) 0.70720(17) 0.25073(4) 0.0136(4) Uani 1 1 d .
N6 N 0.64126(13) 0.99984(17) 0.19371(4) 0.0137(4) Uani 1 1 d .
P1 P 0.38311(4) -0.01711(6) 0.075204(14) 0.01221(13) Uani 1 1 d .
P2 P 0.34088(4) 0.12284(6) 0.130535(14) 0.01161(12) Uani 1 1 d .
P3 P 0.18797(4) 0.18635(6) 0.048058(14) 0.01393(13) Uani 1 1 d .
P4 P 0.13173(4) -0.01164(6) 0.088218(14) 0.01284(13) Uani 1 1 d .
P5 P 0.89051(4) 0.93482(6) 0.245756(14) 0.01328(13) Uani 1 1 d .
P6 P 0.69005(4) 0.77506(6) 0.208717(15) 0.01356(13) Uani 1 1 d .
C1 C 0.40015(16) -0.1141(2) 0.04112(5) 0.0147(5) Uani 1 1 d .
C2 C 0.33343(17) -0.2144(2) 0.04242(6) 0.0217(6) Uani 1 1 d .
H2A H 0.3375 -0.2617 0.0238 0.033 Uiso 1 1 calc R
H2B H 0.2723 -0.1835 0.0438 0.033 Uiso 1 1 calc R
H2C H 0.3476 -0.2625 0.0605 0.033 Uiso 1 1 calc R
C3 C 0.49621(16) -0.1611(2) 0.03965(6) 0.0180(5) Uani 1 1 d .
H3A H 0.5018 -0.2086 0.0211 0.027 Uiso 1 1 calc R
H3B H 0.5098 -0.2087 0.0579 0.027 Uiso 1 1 calc R
H3C H 0.5386 -0.0960 0.0390 0.027 Uiso 1 1 calc R
C4 C 0.37693(17) -0.0425(2) 0.01238(5) 0.0200(6) Uani 1 1 d .
H4A H 0.3796 -0.0922 -0.0058 0.030 Uiso 1 1 calc R
H4B H 0.4201 0.0213 0.0107 0.030 Uiso 1 1 calc R
H4C H 0.3161 -0.0107 0.0139 0.030 Uiso 1 1 calc R
C5 C 0.47632(15) 0.0895(2) 0.07157(6) 0.0153(5) Uani 1 1 d .
H5A H 0.5317 0.0573 0.0814 0.018 Uiso 1 1 calc R
H5B H 0.4879 0.1018 0.0495 0.018 Uiso 1 1 calc R
C6 C 0.58126(16) 0.2857(2) 0.05683(6) 0.0191(5) Uani 1 1 d .
H6A H 0.5991 0.2106 0.0504 0.023 Uiso 1 1 calc R
C7 C 0.62821(18) 0.3828(2) 0.04714(6) 0.0233(6) Uani 1 1 d .
H7A H 0.6771 0.3732 0.0338 0.028 Uiso 1 1 calc R
C8 C 0.60477(19) 0.4928(3) 0.05654(6) 0.0266(6) Uani 1 1 d .
H8A H 0.6376 0.5589 0.0501 0.032 Uiso 1 1 calc R
C9 C 0.53228(19) 0.5046(3) 0.07554(6) 0.0263(6) Uani 1 1 d .
H9A H 0.5155 0.5798 0.0823 0.032 Uiso 1 1 calc R
C10 C 0.48399(18) 0.4093(2) 0.08486(6) 0.0210(5) Uani 1 1 d .
H10A H 0.4337 0.4198 0.0975 0.025 Uiso 1 1 calc R
C11 C 0.50855(16) 0.2976(2) 0.07585(5) 0.0149(5) Uani 1 1 d .
C12 C 0.44761(15) 0.1931(2) 0.11909(5) 0.0143(5) Uani 1 1 d .
H12A H 0.4508 0.2721 0.1280 0.017 Uiso 1 1 calc R
H12B H 0.4990 0.1480 0.1278 0.017 Uiso 1 1 calc R
C13 C 0.30047(16) 0.2192(2) 0.16165(5) 0.0157(5) Uani 1 1 d .
C14 C 0.36839(17) 0.2334(2) 0.18842(5) 0.0198(5) Uani 1 1 d .
H14A H 0.3439 0.2863 0.2037 0.030 Uiso 1 1 calc R
H14B H 0.4246 0.2654 0.1808 0.030 Uiso 1 1 calc R
H14C H 0.3802 0.1576 0.1979 0.030 Uiso 1 1 calc R
C15 C 0.27849(18) 0.3359(2) 0.14677(6) 0.0234(6) Uani 1 1 d .
H15A H 0.2451 0.3839 0.1611 0.035 Uiso 1 1 calc R
H15B H 0.2418 0.3235 0.1280 0.035 Uiso 1 1 calc R
H15C H 0.3344 0.3754 0.1416 0.035 Uiso 1 1 calc R
C16 C 0.21278(17) 0.1666(3) 0.17315(6) 0.0246(6) Uani 1 1 d .
H16A H 0.1882 0.2171 0.1889 0.037 Uiso 1 1 calc R
H16B H 0.2251 0.0897 0.1819 0.037 Uiso 1 1 calc R
H16C H 0.1691 0.1596 0.1559 0.037 Uiso 1 1 calc R
C17 C 0.38354(17) -0.0048(2) 0.15199(5) 0.0154(5) Uani 1 1 d .
H17A H 0.4474 0.0089 0.1580 0.018 Uiso 1 1 calc R
H17B H 0.3495 -0.0126 0.1711 0.018 Uiso 1 1 calc R
C18 C 0.33639(16) -0.2213(2) 0.18067(5) 0.0165(5) Uani 1 1 d .
H18A H 0.3042 -0.1553 0.1874 0.020 Uiso 1 1 calc R
C19 C 0.33653(16) -0.3213(2) 0.19814(6) 0.0184(5) Uani 1 1 d .
H19A H 0.3054 -0.3225 0.2169 0.022 Uiso 1 1 calc R
C20 C 0.38117(17) -0.4193(2) 0.18878(6) 0.0209(6) Uani 1 1 d .
H20A H 0.3798 -0.4887 0.2006 0.025 Uiso 1 1 calc R
C21 C 0.42789(17) -0.4146(2) 0.16187(6) 0.0209(6) Uani 1 1 d .
H21A H 0.4591 -0.4815 0.1552 0.025 Uiso 1 1 calc R
C22 C 0.43018(16) -0.3140(2) 0.14439(6) 0.0175(5) Uani 1 1 d .
H22A H 0.4642 -0.3123 0.1263 0.021 Uiso 1 1 calc R
C23 C 0.38291(15) -0.2154(2) 0.15314(5) 0.0137(5) Uani 1 1 d .
C24 C 0.42673(16) -0.1143(2) 0.10659(5) 0.0179(5) Uani 1 1 d .
H24A H 0.4275 -0.1948 0.0986 0.022 Uiso 1 1 calc R
H24B H 0.4897 -0.0921 0.1116 0.022 Uiso 1 1 calc R
C25 C 0.23521(17) 0.3146(2) 0.02775(5) 0.0177(5) Uani 1 1 d .
C26 C 0.25324(19) 0.4094(2) 0.05190(6) 0.0245(6) Uani 1 1 d .
H26A H 0.2870 0.4730 0.0427 0.037 Uiso 1 1 calc R
H26B H 0.2883 0.3768 0.0692 0.037 Uiso 1 1 calc R
H26C H 0.1959 0.4390 0.0592 0.037 Uiso 1 1 calc R
C27 C 0.17060(18) 0.3612(2) 0.00237(6) 0.0242(6) Uani 1 1 d .
H27A H 0.1958 0.4319 -0.0065 0.036 Uiso 1 1 calc R
H27B H 0.1123 0.3790 0.0112 0.036 Uiso 1 1 calc R
H27C H 0.1625 0.3024 -0.0137 0.036 Uiso 1 1 calc R
C28 C 0.32461(17) 0.2791(3) 0.01413(6) 0.0240(6) Uani 1 1 d .
H28A H 0.3534 0.3475 0.0053 0.036 Uiso 1 1 calc R
H28B H 0.3137 0.2210 -0.0020 0.036 Uiso 1 1 calc R
H28C H 0.3640 0.2461 0.0303 0.036 Uiso 1 1 calc R
C29 C 0.08094(16) 0.2429(2) 0.06384(5) 0.0168(5) Uani 1 1 d .
H29A H 0.0798 0.3285 0.0618 0.020 Uiso 1 1 calc R
H29B H 0.0295 0.2114 0.0515 0.020 Uiso 1 1 calc R
C30 C -0.04758(17) 0.2687(2) 0.13169(6) 0.0180(5) Uani 1 1 d .
H30A H -0.0788 0.1980 0.1279 0.022 Uiso 1 1 calc R
C31 C -0.07787(17) 0.3455(2) 0.15375(6) 0.0216(6) Uani 1 1 d .
H31A H -0.1296 0.3266 0.1650 0.026 Uiso 1 1 calc R
C32 C -0.03361(19) 0.4488(2) 0.15943(6) 0.0236(6) Uani 1 1 d .
H32A H -0.0519 0.4987 0.1754 0.028 Uiso 1 1 calc R
C33 C 0.03790(17) 0.4786(2) 0.14146(6) 0.0210(6) Uani 1 1 d .
H33A H 0.0667 0.5515 0.1445 0.025 Uiso 1 1 calc R
C34 C 0.06802(16) 0.4036(2) 0.11912(6) 0.0181(5) Uani 1 1 d .
H34A H 0.1159 0.4264 0.1065 0.022 Uiso 1 1 calc R
C35 C 0.02850(16) 0.2953(2) 0.11509(5) 0.0151(5) Uani 1 1 d .
C36 C 0.04465(16) 0.0916(2) 0.10136(5) 0.0160(5) Uani 1 1 d .
H36A H -0.0130 0.0755 0.0902 0.019 Uiso 1 1 calc R
H36B H 0.0353 0.0796 0.1235 0.019 Uiso 1 1 calc R
C37 C 0.10495(16) -0.1427(2) 0.11167(5) 0.0158(5) Uani 1 1 d .
C38 C 0.13302(16) -0.1175(2) 0.14522(5) 0.0186(5) Uani 1 1 d .
H38A H 0.1272 -0.1884 0.1574 0.028 Uiso 1 1 calc R
H38B H 0.0941 -0.0569 0.1534 0.028 Uiso 1 1 calc R
H38C H 0.1957 -0.0911 0.1462 0.028 Uiso 1 1 calc R
C39 C 0.00528(16) -0.1752(2) 0.10982(6) 0.0203(5) Uani 1 1 d .
H39A H -0.0043 -0.2462 0.1217 0.030 Uiso 1 1 calc R
H39B H -0.0133 -0.1882 0.0883 0.030 Uiso 1 1 calc R
H39C H -0.0304 -0.1119 0.1183 0.030 Uiso 1 1 calc R
C40 C 0.16321(17) -0.2428(2) 0.10057(6) 0.0203(6) Uani 1 1 d .
H40A H 0.1520 -0.3121 0.1129 0.030 Uiso 1 1 calc R
H40B H 0.2268 -0.2213 0.1027 0.030 Uiso 1 1 calc R
H40C H 0.1481 -0.2593 0.0789 0.030 Uiso 1 1 calc R
C41 C 0.08131(16) -0.0508(2) 0.04942(5) 0.0180(5) Uani 1 1 d .
H41A H 0.0654 -0.1343 0.0495 0.022 Uiso 1 1 calc R
H41B H 0.0249 -0.0064 0.0461 0.022 Uiso 1 1 calc R
C42 C 0.11677(18) -0.2265(2) 0.00318(6) 0.0226(6) Uani 1 1 d .
H42A H 0.1003 -0.2528 0.0229 0.027 Uiso 1 1 calc R
C43 C 0.12079(18) -0.3054(3) -0.02066(7) 0.0291(7) Uani 1 1 d .
H43A H 0.1068 -0.3846 -0.0171 0.035 Uiso 1 1 calc R
C44 C 0.14477(18) -0.2706(3) -0.04945(7) 0.0302(7) Uani 1 1 d .
H44A H 0.1482 -0.3252 -0.0657 0.036 Uiso 1 1 calc R
C45 C 0.16371(17) -0.1554(3) -0.05426(6) 0.0274(7) Uani 1 1 d .
H45A H 0.1805 -0.1307 -0.0741 0.033 Uiso 1 1 calc R
C46 C 0.15888(16) -0.0745(3) -0.03084(6) 0.0210(6) Uani 1 1 d .
H46A H 0.1709 0.0049 -0.0350 0.025 Uiso 1 1 calc R
C47 C 0.13645(16) -0.1084(2) -0.00111(5) 0.0179(5) Uani 1 1 d .
C48 C 0.14740(16) 0.0938(2) 0.01569(5) 0.0172(5) Uani 1 1 d .
H48A H 0.0878 0.1225 0.0083 0.021 Uiso 1 1 calc R
H48B H 0.1893 0.1017 -0.0014 0.021 Uiso 1 1 calc R
C49 C 0.92142(16) 1.0495(2) 0.21777(5) 0.0151(5) Uani 1 1 d .
C50 C 1.02064(16) 1.0847(2) 0.22059(6) 0.0196(5) Uani 1 1 d .
H50A H 1.0325 1.1469 0.2059 0.029 Uiso 1 1 calc R
H50B H 1.0585 1.0175 0.2162 0.029 Uiso 1 1 calc R
H50C H 1.0343 1.1123 0.2415 0.029 Uiso 1 1 calc R
C51 C 0.90058(17) 1.0053(2) 0.18526(5) 0.0189(5) Uani 1 1 d .
H51A H 0.9103 1.0679 0.1705 0.028 Uiso 1 1 calc R
H51B H 0.8378 0.9796 0.1836 0.028 Uiso 1 1 calc R
H51C H 0.9403 0.9399 0.1808 0.028 Uiso 1 1 calc R
C52 C 0.85908(17) 1.1531(2) 0.22371(6) 0.0187(5) Uani 1 1 d .
H52A H 0.8732 1.2167 0.2097 0.028 Uiso 1 1 calc R
H52B H 0.8680 1.1793 0.2450 0.028 Uiso 1 1 calc R
H52C H 0.7963 1.1294 0.2202 0.028 Uiso 1 1 calc R
C53 C 0.97634(16) 0.8209(2) 0.24022(5) 0.0142(5) Uani 1 1 d .
H53A H 0.9903 0.8162 0.2182 0.017 Uiso 1 1 calc R
H53B H 1.0323 0.8423 0.2517 0.017 Uiso 1 1 calc R
C54 C 0.96998(17) 0.4989(2) 0.24928(6) 0.0170(5) Uani 1 1 d .
H54A H 0.9133 0.4885 0.2584 0.020 Uiso 1 1 calc R
C55 C 1.02209(17) 0.4034(2) 0.24302(6) 0.0199(5) Uani 1 1 d .
H55A H 1.0018 0.3281 0.2484 0.024 Uiso 1 1 calc R
C56 C 1.10359(18) 0.4160(2) 0.22894(6) 0.0251(6) Uani 1 1 d .
H56A H 1.1400 0.3502 0.2250 0.030 Uiso 1 1 calc R
C57 C 1.13107(18) 0.5253(3) 0.22077(6) 0.0247(6) Uani 1 1 d .
H57A H 1.1861 0.5343 0.2105 0.030 Uiso 1 1 calc R
C58 C 1.08022(16) 0.6225(2) 0.22720(6) 0.0184(5) Uani 1 1 d .
H58A H 1.1004 0.6972 0.2213 0.022 Uiso 1 1 calc R
C59 C 0.99942(16) 0.6110(2) 0.24237(5) 0.0146(5) Uani 1 1 d .
C60 C 0.57840(15) 0.7080(2) 0.21663(5) 0.0140(5) Uani 1 1 d .
H60A H 0.5312 0.7507 0.2048 0.017 Uiso 1 1 calc R
H60B H 0.5784 0.6270 0.2090 0.017 Uiso 1 1 calc R
C61 C 0.74279(16) 0.6630(2) 0.18405(6) 0.0155(5) Uani 1 1 d .
C62 C 0.76413(17) 0.5584(2) 0.20467(6) 0.0181(5) Uani 1 1 d .
H62A H 0.7950 0.4989 0.1928 0.027 Uiso 1 1 calc R
H62B H 0.7081 0.5264 0.2124 0.027 Uiso 1 1 calc R
H62C H 0.8030 0.5829 0.2220 0.027 Uiso 1 1 calc R
C63 C 0.83143(16) 0.7114(2) 0.17230(6) 0.0192(5) Uani 1 1 d .
H63A H 0.8615 0.6517 0.1603 0.029 Uiso 1 1 calc R
H63B H 0.8705 0.7341 0.1898 0.029 Uiso 1 1 calc R
H63C H 0.8190 0.7793 0.1593 0.029 Uiso 1 1 calc R
C64 C 0.68264(17) 0.6273(2) 0.15628(6) 0.0190(5) Uani 1 1 d .
H64A H 0.7119 0.5648 0.1450 0.029 Uiso 1 1 calc R
H64B H 0.6732 0.6943 0.1427 0.029 Uiso 1 1 calc R
H64C H 0.6245 0.6000 0.1634 0.029 Uiso 1 1 calc R
C65 C 0.65700(16) 0.8869(2) 0.17988(5) 0.0147(5) Uani 1 1 d .
H65A H 0.7051 0.8942 0.1648 0.018 Uiso 1 1 calc R
H65B H 0.6016 0.8614 0.1687 0.018 Uiso 1 1 calc R
C66 C 0.67564(15) 1.0903(2) 0.14420(6) 0.0166(5) Uani 1 1 d .
H66A H 0.6887 1.0162 0.1359 0.020 Uiso 1 1 calc R
C67 C 0.68544(16) 1.1885(2) 0.12627(6) 0.0194(5) Uani 1 1 d .
H67A H 0.7060 1.1805 0.1059 0.023 Uiso 1 1 calc R
C68 C 0.66605(17) 1.2974(2) 0.13719(6) 0.0215(6) Uani 1 1 d .
H68A H 0.6723 1.3642 0.1246 0.026 Uiso 1 1 calc R
C69 C 0.63706(17) 1.3071(2) 0.16707(6) 0.0209(6) Uani 1 1 d .
H69A H 0.6233 1.3815 0.1751 0.025 Uiso 1 1 calc R
C70 C 0.62797(17) 1.2103(2) 0.18532(6) 0.0194(5) Uani 1 1 d .
H70A H 0.6085 1.2194 0.2058 0.023 Uiso 1 1 calc R
C71 C 0.64683(15) 1.0986(2) 0.17440(5) 0.0138(5) Uani 1 1 d .
C72 C 0.92913(16) 0.9971(2) 0.28361(5) 0.0145(5) Uani 1 1 d .
H72A H 0.9802 0.9505 0.2919 0.017 Uiso 1 1 calc R
H72B H 0.9511 1.0772 0.2803 0.017 Uiso 1 1 calc R
N7 N 1.00833(19) 0.5664(2) 0.05215(6) 0.0393(7) Uani 1 1 d .
C73 C 0.8632(2) 0.5744(3) 0.08393(7) 0.0335(7) Uani 1 1 d .
H73A H 0.8722 0.5279 0.1026 0.050 Uiso 1 1 calc R
H73B H 0.8124 0.5429 0.0717 0.050 Uiso 1 1 calc R
H73C H 0.8504 0.6550 0.0895 0.050 Uiso 1 1 calc R
C74 C 0.9441(2) 0.5703(3) 0.06596(7) 0.0281(7) Uani 1 1 d .

loop_
_atom_site_aniso_label
_atom_site_aniso_U_11
_atom_site_aniso_U_22
_atom_site_aniso_U_33
_atom_site_aniso_U_23
_atom_site_aniso_U_13
_atom_site_aniso_U_12
Co1 0.01254(15) 0.01348(17) 0.00863(15) 0.00013(12) 0.00019(11) 0.00166(13)
Co2 0.0106(2) 0.0535(4) 0.0088(2) 0.000 0.00069(18) 0.000
B1 0.037(2) 0.046(3) 0.0268(19) 0.0009(17) -0.0006(16) 0.0091(18)
F1 0.0667(16) 0.115(2) 0.097(2) 0.0767(18) -0.0218(14) -0.0165(15)
F2 0.149(2) 0.0567(15) 0.0268(11) -0.0006(10) 0.0221(13) 0.0552(15)
F3 0.0322(10) 0.0390(12) 0.0451(11) -0.0057(9) -0.0017(8) 0.0086(8)
F4 0.0439(12) 0.103(2) 0.0458(13) -0.0218(12) -0.0191(10) 0.0309(12)
B2 0.034(3) 0.025(3) 0.026(3) 0.000 0.001(2) 0.000
F5 0.0316(10) 0.0546(14) 0.0666(14) -0.0353(11) 0.0171(9) -0.0165(9)
F6 0.0856(16) 0.0726(17) 0.0442(13) 0.0318(11) -0.0249(11) -0.0549(13)
N1 0.0166(10) 0.0151(11) 0.0093(9) 0.0003(8) 0.0038(8) -0.0008(8)
N2 0.0167(10) 0.0145(11) 0.0100(9) 0.0011(8) 0.0023(8) 0.0025(8)
N3 0.0186(10) 0.0170(12) 0.0121(10) 0.0028(8) 0.0054(8) 0.0039(8)
N4 0.0213(11) 0.0215(12) 0.0092(10) -0.0016(8) 0.0001(8) 0.0010(9)
N5 0.0165(10) 0.0092(10) 0.0152(10) 0.0014(8) 0.0006(8) -0.0008(8)
N6 0.0196(10) 0.0088(10) 0.0127(10) 0.0001(8) 0.0011(8) 0.0025(8)
P1 0.0133(3) 0.0144(3) 0.0089(3) 0.0002(2) 0.0014(2) 0.0017(2)
P2 0.0124(3) 0.0124(3) 0.0101(3) -0.0006(2) 0.0015(2) 0.0002(2)
P3 0.0148(3) 0.0172(3) 0.0098(3) 0.0017(2) 0.0019(2) 0.0035(3)
P4 0.0135(3) 0.0145(3) 0.0105(3) -0.0004(2) 0.0006(2) 0.0010(2)
P5 0.0189(3) 0.0111(3) 0.0097(3) 0.0006(2) -0.0017(2) -0.0005(2)
P6 0.0129(3) 0.0103(3) 0.0177(3) -0.0005(2) 0.0026(2) 0.0000(2)
C1 0.0174(12) 0.0161(13) 0.0107(11) -0.0009(9) 0.0029(9) 0.0013(10)
C2 0.0255(14) 0.0209(15) 0.0189(13) -0.0049(11) 0.0028(11) -0.0018(11)
C3 0.0210(13) 0.0179(14) 0.0153(12) -0.0021(10) 0.0047(10) 0.0048(10)
C4 0.0217(13) 0.0266(15) 0.0118(12) -0.0001(10) 0.0021(10) 0.0045(11)
C5 0.0150(11) 0.0152(13) 0.0159(12) -0.0020(10) 0.0036(9) -0.0009(10)
C6 0.0181(12) 0.0214(15) 0.0178(13) -0.0003(10) 0.0026(10) -0.0011(10)
C7 0.0224(13) 0.0276(16) 0.0202(14) 0.0041(11) 0.0074(11) -0.0032(12)
C8 0.0296(15) 0.0246(16) 0.0261(15) 0.0086(12) 0.0077(12) -0.0055(12)
C9 0.0343(16) 0.0187(15) 0.0263(15) 0.0013(12) 0.0078(12) -0.0014(12)
C10 0.0244(13) 0.0203(14) 0.0185(13) 0.0003(11) 0.0058(10) 0.0002(11)
C11 0.0155(11) 0.0167(13) 0.0124(12) 0.0016(9) -0.0006(9) -0.0001(10)
C12 0.0119(11) 0.0186(13) 0.0125(12) 0.0000(9) 0.0018(9) -0.0034(10)
C13 0.0151(11) 0.0182(14) 0.0139(12) -0.0050(10) 0.0031(9) 0.0002(10)
C14 0.0210(13) 0.0269(15) 0.0114(12) -0.0038(10) 0.0001(10) -0.0043(11)
C15 0.0249(14) 0.0207(15) 0.0244(14) -0.0075(11) -0.0018(11) 0.0072(11)
C16 0.0205(13) 0.0320(17) 0.0219(14) -0.0143(12) 0.0095(11) -0.0032(12)
C17 0.0216(12) 0.0153(13) 0.0091(11) -0.0001(9) -0.0016(9) -0.0014(10)
C18 0.0184(12) 0.0172(13) 0.0138(12) 0.0023(10) -0.0020(9) 0.0018(10)
C19 0.0170(12) 0.0234(15) 0.0148(12) 0.0066(10) -0.0023(10) -0.0058(11)
C20 0.0232(13) 0.0153(14) 0.0235(14) 0.0063(11) -0.0096(11) -0.0057(11)
C21 0.0234(13) 0.0128(13) 0.0258(14) -0.0011(11) -0.0088(11) 0.0003(11)
C22 0.0191(12) 0.0174(14) 0.0159(12) -0.0006(10) -0.0028(10) -0.0001(10)
C23 0.0137(11) 0.0135(13) 0.0137(12) 0.0003(9) -0.0036(9) 0.0012(9)
C24 0.0183(12) 0.0242(15) 0.0114(12) 0.0047(10) 0.0020(9) 0.0066(10)
C25 0.0215(13) 0.0194(14) 0.0124(12) 0.0054(10) 0.0030(10) 0.0051(11)
C26 0.0312(15) 0.0205(15) 0.0220(14) 0.0029(11) 0.0046(11) -0.0017(12)
C27 0.0307(15) 0.0228(15) 0.0193(14) 0.0099(11) 0.0046(11) 0.0095(12)
C28 0.0237(14) 0.0281(16) 0.0208(14) 0.0084(11) 0.0094(11) 0.0075(12)
C29 0.0195(12) 0.0202(14) 0.0107(11) 0.0010(10) 0.0027(9) 0.0071(10)
C30 0.0205(13) 0.0187(14) 0.0151(12) 0.0039(10) 0.0049(10) 0.0049(10)
C31 0.0239(14) 0.0263(16) 0.0151(13) 0.0063(11) 0.0086(10) 0.0095(11)
C32 0.0321(15) 0.0246(15) 0.0144(13) 0.0019(11) 0.0044(11) 0.0140(12)
C33 0.0243(14) 0.0181(14) 0.0205(14) 0.0012(11) -0.0008(11) 0.0051(11)
C34 0.0184(12) 0.0201(14) 0.0159(12) 0.0028(10) 0.0030(9) 0.0060(11)
C35 0.0175(12) 0.0173(13) 0.0105(11) 0.0026(9) -0.0006(9) 0.0066(10)
C36 0.0176(12) 0.0181(13) 0.0124(11) 0.0004(10) 0.0024(9) 0.0008(10)
C37 0.0156(12) 0.0171(13) 0.0147(12) 0.0014(10) 0.0023(9) -0.0003(10)
C38 0.0190(12) 0.0213(15) 0.0154(12) 0.0046(10) -0.0001(10) -0.0016(10)
C39 0.0210(13) 0.0210(14) 0.0190(13) 0.0024(11) 0.0018(10) -0.0034(11)
C40 0.0221(13) 0.0167(14) 0.0224(14) 0.0020(10) 0.0046(11) 0.0015(11)
C41 0.0172(12) 0.0236(14) 0.0130(12) -0.0017(10) -0.0013(9) -0.0008(10)
C42 0.0260(14) 0.0229(15) 0.0186(13) -0.0024(11) -0.0071(11) 0.0051(11)
C43 0.0249(15) 0.0305(17) 0.0311(17) -0.0113(13) -0.0097(12) 0.0088(12)
C44 0.0212(14) 0.043(2) 0.0261(16) -0.0206(14) -0.0050(12) 0.0086(13)
C45 0.0151(13) 0.050(2) 0.0168(14) -0.0120(13) 0.0008(10) 0.0047(13)
C46 0.0163(12) 0.0301(16) 0.0165(13) -0.0057(11) 0.0006(10) 0.0006(11)
C47 0.0142(11) 0.0257(15) 0.0134(12) -0.0045(10) -0.0047(9) 0.0046(10)
C48 0.0196(12) 0.0207(14) 0.0113(11) -0.0001(10) -0.0010(9) 0.0058(10)
C49 0.0198(12) 0.0148(13) 0.0108(11) 0.0006(9) 0.0010(9) -0.0018(10)
C50 0.0218(13) 0.0173(14) 0.0195(13) 0.0022(10) -0.0012(10) -0.0051(11)
C51 0.0252(13) 0.0188(14) 0.0126(12) 0.0028(10) 0.0006(10) -0.0028(11)
C52 0.0247(13) 0.0171(14) 0.0144(12) 0.0040(10) -0.0008(10) 0.0000(11)
C53 0.0177(12) 0.0102(12) 0.0149(12) 0.0010(9) 0.0011(9) -0.0040(9)
C54 0.0170(12) 0.0159(14) 0.0180(13) -0.0017(10) -0.0010(10) 0.0011(10)
C55 0.0254(13) 0.0132(13) 0.0209(13) -0.0039(10) -0.0021(10) -0.0012(11)
C56 0.0271(14) 0.0175(15) 0.0307(15) -0.0089(12) 0.0018(12) 0.0044(12)
C57 0.0208(13) 0.0262(16) 0.0276(15) -0.0080(12) 0.0058(11) 0.0002(12)
C58 0.0198(12) 0.0175(14) 0.0178(13) -0.0043(10) 0.0015(10) -0.0034(10)
C59 0.0151(11) 0.0165(13) 0.0119(11) -0.0025(9) -0.0036(9) 0.0023(10)
C60 0.0131(11) 0.0144(13) 0.0143(12) 0.0001(9) 0.0002(9) -0.0001(9)
C61 0.0148(11) 0.0123(13) 0.0194(13) -0.0012(10) 0.0024(9) 0.0017(9)
C62 0.0176(12) 0.0137(13) 0.0232(14) -0.0005(10) 0.0026(10) 0.0020(10)
C63 0.0190(12) 0.0145(13) 0.0245(14) -0.0018(10) 0.0092(10) 0.0004(10)
C64 0.0243(13) 0.0138(13) 0.0190(13) -0.0035(10) 0.0017(10) -0.0010(10)
C65 0.0172(11) 0.0119(13) 0.0152(12) 0.0007(9) 0.0020(9) 0.0000(9)
C66 0.0157(11) 0.0159(13) 0.0182(12) 0.0011(10) 0.0004(9) 0.0034(10)
C67 0.0170(12) 0.0228(15) 0.0185(13) 0.0049(11) 0.0039(10) 0.0003(11)
C68 0.0222(13) 0.0173(14) 0.0246(14) 0.0058(11) -0.0025(11) -0.0047(11)
C69 0.0252(14) 0.0116(13) 0.0255(14) -0.0022(11) -0.0071(11) -0.0009(10)
C70 0.0259(14) 0.0145(14) 0.0177(13) -0.0022(10) -0.0027(10) -0.0008(11)
C71 0.0117(11) 0.0152(13) 0.0143(11) -0.0001(9) -0.0032(9) -0.0023(9)
C72 0.0173(12) 0.0134(13) 0.0126(11) -0.0004(9) -0.0017(9) -0.0026(9)
N7 0.0442(17) 0.0384(18) 0.0349(16) 0.0020(13) -0.0082(13) -0.0050(14)
C73 0.0358(17) 0.0307(19) 0.0335(17) 0.0010(14) -0.0056(14) -0.0029(14)
C74 0.0377(17) 0.0197(16) 0.0262(16) 0.0021(12) -0.0118(13) -0.0037(13)

loop_
_atom_type_symbol
_atom_type_description
_atom_type_scat_dispersion_real
_atom_type_scat_dispersion_imag
_atom_type_scat_source
C C 0.0033 0.0016 'International Tables Vol C Tables 4.2.6.8 and 6.1.1.4'
H H 0.0000 0.0000 'International Tables Vol C Tables 4.2.6.8 and 6.1.1.4'
B B 0.0013 0.0007 'International Tables Vol C Tables 4.2.6.8 and 6.1.1.4'
N N 0.0061 0.0033 'International Tables Vol C Tables 4.2.6.8 and 6.1.1.4'
F F 0.0171 0.0103 'International Tables Vol C Tables 4.2.6.8 and 6.1.1.4'
P P 0.1023 0.0942 'International Tables Vol C Tables 4.2.6.8 and 6.1.1.4'
Co Co 0.3494 0.9721 'International Tables Vol C Tables 4.2.6.8 and 6.1.1.4'

loop_
_geom_angle_atom_site_label_1
_geom_angle_atom_site_label_2
_geom_angle_atom_site_label_3
_geom_angle
_geom_angle_site_symmetry_1
_geom_angle_site_symmetry_3
P2 Co1 P1 82.71(3) . .
P2 Co1 P3 141.19(3) . .
P1 Co1 P3 118.61(3) . .
P2 Co1 P4 118.98(3) . .
P1 Co1 P4 114.31(3) . .
P3 Co1 P4 83.35(3) . .
P5 Co2 P5 140.37(5) . 2_655
P5 Co2 P6 83.13(3) . 2_655
P5 Co2 P6 116.39(3) 2_655 2_655
P5 Co2 P6 116.38(2) . .
P5 Co2 P6 83.13(3) 2_655 .
P6 Co2 P6 122.76(5) 2_655 .
F2 B1 F4 109.0(3) . .
F2 B1 F1 110.9(4) . .
F4 B1 F1 107.2(3) . .
F2 B1 F3 109.4(3) . .
F4 B1 F3 110.8(3) . .
F1 B1 F3 109.5(3) . .
F6 B2 F6 114.0(4) 2 .
F6 B2 F5 107.60(12) 2 .
F6 B2 F5 108.14(12) . .
F6 B2 F5 108.14(12) 2 2
F6 B2 F5 107.60(12) . 2
F5 B2 F5 111.5(4) . 2
C11 N1 C12 114.30(18) . .
C11 N1 C5 115.66(18) . .
C12 N1 C5 112.72(19) . .
C23 N2 C24 116.42(19) . .
C23 N2 C17 115.02(18) . .
C24 N2 C17 114.0(2) . .
C35 N3 C36 115.57(19) . .
C35 N3 C29 116.9(2) . .
C36 N3 C29 114.7(2) . .
C47 N4 C48 116.8(2) . .
C47 N4 C41 117.7(2) . .
C48 N4 C41 113.7(2) . .
C59 N5 C53 115.61(19) . .
C59 N5 C60 113.92(18) . 2_655
C53 N5 C60 112.46(18) . 2_655
C71 N6 C65 117.30(19) . .
C71 N6 C72 118.26(19) . 2_655
C65 N6 C72 112.84(19) . 2_655
C5 P1 C24 102.37(11) . .
C5 P1 C1 101.90(11) . .
C24 P1 C1 99.74(11) . .
C5 P1 Co1 105.09(8) . .
C24 P1 Co1 115.59(8) . .
C1 P1 Co1 128.72(8) . .
C17 P2 C12 101.45(11) . .
C17 P2 C13 102.71(11) . .
C12 P2 C13 103.40(11) . .
C17 P2 Co1 117.57(8) . .
C12 P2 Co1 105.89(8) . .
C13 P2 Co1 122.99(8) . .
C48 P3 C25 102.29(12) . .
C48 P3 C29 102.61(11) . .
C25 P3 C29 103.60(12) . .
C48 P3 Co1 114.94(8) . .
C25 P3 Co1 123.79(8) . .
C29 P3 Co1 107.22(8) . .
C36 P4 C37 100.72(11) . .
C36 P4 C41 99.60(11) . .
C37 P4 C41 102.16(11) . .
C36 P4 Co1 106.27(9) . .
C37 P4 Co1 129.23(8) . .
C41 P4 Co1 114.36(8) . .
C53 P5 C49 103.44(11) . .
C53 P5 C72 101.05(11) . .
C49 P5 C72 103.22(11) . .
C53 P5 Co2 114.86(8) . .
C49 P5 Co2 122.94(8) . .
C72 P5 Co2 108.67(8) . .
C65 P6 C61 101.43(11) . .
C65 P6 C60 101.09(11) . .
C61 P6 C60 102.18(11) . .
C65 P6 Co2 107.25(8) . .
C61 P6 Co2 128.78(8) . .
C60 P6 Co2 112.47(8) . .
C2 C1 C4 107.9(2) . .
C2 C1 C3 110.1(2) . .
C4 C1 C3 110.2(2) . .
C2 C1 P1 108.49(16) . .
C4 C1 P1 107.02(17) . .
C3 C1 P1 113.01(16) . .
N1 C5 P1 112.34(16) . .
C11 C6 C7 120.6(2) . .
C8 C7 C6 121.0(2) . .
C7 C8 C9 118.4(3) . .
C10 C9 C8 121.3(3) . .
C9 C10 C11 120.5(2) . .
C6 C11 C10 118.2(2) . .
C6 C11 N1 123.1(2) . .
C10 C11 N1 118.7(2) . .
N1 C12 P2 113.05(15) . .
C15 C13 C14 111.0(2) . .
C15 C13 C16 108.2(2) . .
C14 C13 C16 110.0(2) . .
C15 C13 P2 106.61(17) . .
C14 C13 P2 113.42(17) . .
C16 C13 P2 107.30(17) . .
N2 C17 P2 114.19(16) . .
C19 C18 C23 121.3(2) . .
C18 C19 C20 120.9(2) . .
C21 C20 C19 118.5(2) . .
C20 C21 C22 121.4(2) . .
C21 C22 C23 120.6(2) . .
C22 C23 C18 117.3(2) . .
C22 C23 N2 122.9(2) . .
C18 C23 N2 119.7(2) . .
N2 C24 P1 116.21(16) . .
C28 C25 C26 108.7(2) . .
C28 C25 C27 110.3(2) . .
C26 C25 C27 109.6(2) . .
C28 C25 P3 108.46(18) . .
C26 C25 P3 107.37(17) . .
C27 C25 P3 112.32(18) . .
N3 C29 P3 112.61(16) . .
C31 C30 C35 120.2(3) . .
C32 C31 C30 120.6(2) . .
C31 C32 C33 119.0(2) . .
C32 C33 C34 120.9(3) . .
C33 C34 C35 120.3(2) . .
C34 C35 C30 118.6(2) . .
C34 C35 N3 119.3(2) . .
C30 C35 N3 121.9(2) . .
N3 C36 P4 111.78(16) . .
C39 C37 C40 110.9(2) . .
C39 C37 C38 109.4(2) . .
C40 C37 C38 107.6(2) . .
C39 C37 P4 113.00(17) . .
C40 C37 P4 107.69(16) . .
C38 C37 P4 108.09(17) . .
N4 C41 P4 114.79(16) . .
C43 C42 C47 121.5(3) . .
C44 C43 C42 120.8(3) . .
C43 C44 C45 118.7(3) . .
C44 C45 C46 121.5(3) . .
C45 C46 C47 120.8(3) . .
C46 C47 C42 116.7(2) . .
C46 C47 N4 121.2(2) . .
C42 C47 N4 122.0(2) . .
N4 C48 P3 113.85(16) . .
C51 C49 C50 109.3(2) . .
C51 C49 C52 108.0(2) . .
C50 C49 C52 111.4(2) . .
C51 C49 P5 108.79(17) . .
C50 C49 P5 113.01(16) . .
C52 C49 P5 106.14(16) . .
N5 C53 P5 111.65(16) . .
C55 C54 C59 120.8(2) . .
C54 C55 C56 120.7(3) . .
C57 C56 C55 118.9(2) . .
C56 C57 C58 121.3(3) . .
C57 C58 C59 120.2(2) . .
C54 C59 C58 118.0(2) . .
C54 C59 N5 118.8(2) . .
C58 C59 N5 123.2(2) . .
N5 C60 P6 114.87(15) 2_655 .
C62 C61 C63 108.5(2) . .
C62 C61 C64 110.9(2) . .
C63 C61 C64 108.7(2) . .
C62 C61 P6 106.86(17) . .
C63 C61 P6 108.71(17) . .
C64 C61 P6 113.09(17) . .
N6 C65 P6 112.54(16) . .
C67 C66 C71 121.0(2) . .
C68 C67 C66 121.6(2) . .
C67 C68 C69 118.2(2) . .
C70 C69 C68 121.0(2) . .
C69 C70 C71 121.5(2) . .
C66 C71 C70 116.8(2) . .
C66 C71 N6 121.8(2) . .
C70 C71 N6 121.2(2) . .
N6 C72 P5 113.33(16) 2_655 .
N7 C74 C73 179.1(3) . .

loop_
_geom_bond_atom_site_label_1
_geom_bond_atom_site_label_2
_geom_bond_distance
_geom_bond_site_symmetry_2
Co1 P2 2.2522(8) .
Co1 P1 2.2597(8) .
Co1 P3 2.2606(8) .
Co1 P4 2.2628(9) .
Co2 P5 2.2363(9) .
Co2 P5 2.2363(9) 2_655
Co2 P6 2.2585(8) 2_655
Co2 P6 2.2586(8) .
B1 F2 1.361(4) .
B1 F4 1.375(4) .
B1 F1 1.384(5) .
B1 F3 1.381(4) .
B2 F6 1.372(3) 2
B2 F6 1.372(3) .
B2 F5 1.375(3) .
B2 F5 1.375(3) 2
N1 C11 1.431(3) .
N1 C12 1.464(3) .
N1 C5 1.463(3) .
N2 C23 1.417(3) .
N2 C24 1.458(3) .
N2 C17 1.460(3) .
N3 C35 1.422(3) .
N3 C36 1.455(3) .
N3 C29 1.466(3) .
N4 C47 1.412(3) .
N4 C48 1.458(3) .
N4 C41 1.464(3) .
N5 C59 1.421(3) .
N5 C53 1.465(3) .
N5 C60 1.476(3) 2_655
N6 C71 1.418(3) .
N6 C65 1.455(3) .
N6 C72 1.461(3) 2_655
P1 C5 1.863(2) .
P1 C24 1.868(2) .
P1 C1 1.881(2) .
P2 C17 1.844(2) .
P2 C12 1.863(2) .
P2 C13 1.865(2) .
P3 C48 1.854(2) .
P3 C25 1.869(3) .
P3 C29 1.870(2) .
P4 C36 1.861(2) .
P4 C37 1.871(3) .
P4 C41 1.883(2) .
P5 C53 1.852(3) .
P5 C49 1.864(3) .
P5 C72 1.872(2) .
P6 C65 1.855(2) .
P6 C61 1.867(3) .
P6 C60 1.873(2) .
C1 C2 1.525(3) .
C1 C4 1.530(3) .
C1 C3 1.531(3) .
C6 C11 1.388(3) .
C6 C7 1.390(4) .
C7 C8 1.379(4) .
C8 C9 1.385(4) .
C9 C10 1.379(4) .
C10 C11 1.397(4) .
C13 C15 1.523(4) .
C13 C14 1.528(3) .
C13 C16 1.536(3) .
C18 C19 1.380(3) .
C18 C23 1.403(3) .
C19 C20 1.378(4) .
C20 C21 1.381(4) .
C21 C22 1.387(4) .
C22 C23 1.395(3) .
C25 C28 1.528(3) .
C25 C26 1.534(4) .
C25 C27 1.539(3) .
C30 C31 1.391(4) .
C30 C35 1.395(3) .
C31 C32 1.378(4) .
C32 C33 1.383(4) .
C33 C34 1.385(4) .
C34 C35 1.388(4) .
C37 C39 1.529(3) .
C37 C40 1.530(3) .
C37 C38 1.535(3) .
C42 C43 1.382(4) .
C42 C47 1.405(4) .
C43 C44 1.374(4) .
C44 C45 1.374(4) .
C45 C46 1.385(4) .
C46 C47 1.402(4) .
C49 C51 1.528(3) .
C49 C50 1.532(3) .
C49 C52 1.538(4) .
C54 C55 1.377(3) .
C54 C59 1.399(3) .
C55 C56 1.383(4) .
C56 C57 1.373(4) .
C57 C58 1.385(4) .
C58 C59 1.395(3) .
C60 N5 1.475(3) 2_655
C61 C62 1.530(3) .
C61 C63 1.534(3) .
C61 C64 1.539(3) .
C66 C67 1.385(3) .
C66 C71 1.399(3) .
C67 C68 1.374(4) .
C68 C69 1.387(4) .
C69 C70 1.378(4) .
C70 C71 1.403(3) .
C72 N6 1.461(3) 2_655
N7 C74 1.146(4) .
C73 C74 1.456(4) .
